data_4067984
loop_
_publ_author_name
'Mart\?\'inez-Prieto, Luis Miguel'
'Melero, Crist\'obal'
'del R\?\'io, Diego'
'Palma, Pilar'
'C\'ampora, Juan'
'\'Alvarez, Eleuterio'

_publ_section_title
;
 Synthesis and Reactivity of Nickel and Palladium Fluoride Complexes with
 PCP Pincer Ligands. NMR-Based Assessment of Electron-Donating Properties
 of Fluoride and Other Monoanionic Ligands
;
_journal_issue 4
_journal_name_full Organometallics
_journal_page_first 1425
_journal_paper_doi 10.1021/om2009793
_journal_volume 31
_journal_year 2012
_chemical_formula_moiety 'C21 H38 O2 P2, H2 O'
_chemical_formula_sum 'C21 H40 O3 P2'
_chemical_formula_weight 402.47
_chemical_name_systematic
; 
 ? 
;
_space_group_IT_number 14
_symmetry_cell_setting monoclinic
_symmetry_space_group_name_Hall '-P 2ybc'
_symmetry_space_group_name_H-M 'P 1 21/c 1'
_atom_sites_solution_hydrogens geom
_atom_sites_solution_primary direct
_atom_sites_solution_secondary difmap
_audit_creation_method SHELXL-97
_cell_angle_alpha 90.00
_cell_angle_beta 107.045(2)
_cell_angle_gamma 90.00
_cell_formula_units_Z 4
_cell_length_a 13.5036(11)
_cell_length_b 12.3747(11)
_cell_length_c 14.2276(12)
_cell_measurement_reflns_used 1692
_cell_measurement_temperature 100(2)
_cell_measurement_theta_max 23.81
_cell_measurement_theta_min 2.22
_cell_volume 2273.0(3)
_computing_cell_refinement 'Bruker SMART'
_computing_data_collection 'Bruker SMART'
_computing_data_reduction 'Bruker SAINT'
_computing_molecular_graphics 'SHELXTL (Sheldrick, 2008)'
_computing_publication_material 'SHELXTL and publCIF (Westrip, 2010)'
_computing_structure_refinement 'SHELXL97 (Sheldrick, 2008)'
_computing_structure_solution 'SIR2002 (Burla et al., 2003)'
_diffrn_ambient_temperature 100(2)
_diffrn_detector_area_resol_mean 8.26
_diffrn_measured_fraction_theta_full 0.989
_diffrn_measured_fraction_theta_max 0.989
_diffrn_measurement_device_type
;
 Bruker-AXS APEX CCD area detector
;
_diffrn_measurement_method 'phi and omega scans with narrow frames'
_diffrn_radiation_monochromator graphite
_diffrn_radiation_source 'fine-focus sealed tube'
_diffrn_radiation_type MoK\a
_diffrn_radiation_wavelength 0.71073
_diffrn_reflns_av_R_equivalents 0.0546
_diffrn_reflns_av_sigmaI/netI 0.1162
_diffrn_reflns_limit_h_max 17
_diffrn_reflns_limit_h_min -15
_diffrn_reflns_limit_k_max 13
_diffrn_reflns_limit_k_min -16
_diffrn_reflns_limit_l_max 18
_diffrn_reflns_limit_l_min -16
_diffrn_reflns_number 14665
_diffrn_reflns_theta_full 28.54
_diffrn_reflns_theta_max 28.54
_diffrn_reflns_theta_min 1.58
_diffrn_standards_decay_% 0
_exptl_absorpt_coefficient_mu 0.208
_exptl_absorpt_correction_T_max 0.9762
_exptl_absorpt_correction_T_min 0.9275
_exptl_absorpt_correction_type multi-scan
_exptl_absorpt_process_details
;
 SADABS, Bruker (2001). APEX2, Bruker (2007)
;
_exptl_crystal_colour colorless
_exptl_crystal_density_diffrn 1.176
_exptl_crystal_density_method 'not measured'
_exptl_crystal_description prism
_exptl_crystal_F_000 880
_exptl_crystal_size_max 0.37
_exptl_crystal_size_mid 0.17
_exptl_crystal_size_min 0.12
_refine_diff_density_max 0.366
_refine_diff_density_min -0.357
_refine_diff_density_rms 0.054
_refine_ls_extinction_method none
_refine_ls_goodness_of_fit_ref 0.980
_refine_ls_hydrogen_treatment mixed
_refine_ls_matrix_type full
_refine_ls_number_parameters 252
_refine_ls_number_reflns 5757
_refine_ls_number_restraints 2
_refine_ls_restrained_S_all 0.981
_refine_ls_R_factor_all 0.0787
_refine_ls_R_factor_gt 0.0470
_refine_ls_shift/su_max 0.001
_refine_ls_shift/su_mean 0.000
_refine_ls_structure_factor_coef Fsqd
_refine_ls_weighting_details 'calc w=1/[\s^2^(Fo^2^)+(0.0145P)^2^+0.0000P] where P=(Fo^2^+2Fc^2^)/3'
_refine_ls_weighting_scheme calc
_refine_ls_wR_factor_gt 0.0687
_refine_ls_wR_factor_ref 0.0743
_reflns_number_gt 3290
_reflns_number_total 5757
_reflns_threshold_expression >2sigma(I)
_cod_data_source_file om2009793_si_001.cif
_cod_data_source_block '[iPr(P(O)C(Me)P(O)]\.H2O'
_cod_depositor_comments
;
The following automatic conversions were performed:

'_symmetry_cell_setting' value 'Monoclinic' changed to 'monoclinic'
according to /home/saulius/struct/CIF-dictionaries/cif_core.dic
dictionary named 'cif_core.dic' version 2.4.1 from 2010-06-29.

Automatic conversion script
Id: cif_fix_values 1715 2011-07-08 13:25:40Z adriana 
;
_cod_original_sg_symbol_H-M 'P 21/c'
_cod_database_code 4067984

loop_
_symmetry_equiv_pos_as_xyz
'x, y, z'
'-x, y+1/2, -z+1/2'
'-x, -y, -z'
'x, -y-1/2, z-1/2'

loop_
_atom_site_label
_atom_site_type_symbol
_atom_site_fract_x
_atom_site_fract_y
_atom_site_fract_z
_atom_site_U_iso_or_equiv
_atom_site_adp_type
_atom_site_occupancy
_atom_site_symmetry_multiplicity
_atom_site_calc_flag
_atom_site_refinement_flags
P1 P 0.40630(4) 0.13454(5) 0.19783(4) 0.01793(14) Uani 1 1 d .
P2 P 0.83319(4) 0.30402(5) 0.13553(4) 0.01922(14) Uani 1 1 d .
O1 O 0.46718(9) 0.23701(11) 0.22420(10) 0.0221(4) Uani 1 1 d .
O2 O 0.75530(9) 0.36371(11) 0.17067(10) 0.0226(4) Uani 1 1 d .
O3 O 0.66772(13) 0.29923(13) 0.32076(12) 0.0286(4) Uani 1 1 d D
H3AO H 0.6969(16) 0.3147(19) 0.2714(14) 0.057(9) Uiso 1 1 d D
H3BO H 0.6052(13) 0.2759(19) 0.2891(16) 0.059(9) Uiso 1 1 d D
C1 C 0.61778(14) 0.12021(16) 0.09236(14) 0.0163(5) Uani 1 1 d .
C2 C 0.72399(15) 0.10656(16) 0.10320(14) 0.0170(5) Uani 1 1 d .
C3 C 0.77464(15) 0.01546(17) 0.15140(15) 0.0211(5) Uani 1 1 d .
H3 H 0.8466 0.0070 0.1597 0.025 Uiso 1 1 calc R
C4 C 0.72298(15) -0.06252(17) 0.18726(15) 0.0229(5) Uani 1 1 d .
H4 H 0.7591 -0.1241 0.2199 0.027 Uiso 1 1 calc R
C5 C 0.61826(15) -0.05103(17) 0.17565(14) 0.0207(5) Uani 1 1 d .
H5 H 0.5823 -0.1054 0.1996 0.025 Uiso 1 1 calc R
C6 C 0.56506(14) 0.04016(17) 0.12877(14) 0.0168(5) Uani 1 1 d .
C7 C 0.78353(14) 0.18698(16) 0.05980(14) 0.0195(5) Uani 1 1 d .
H7A H 0.7375 0.2123 -0.0041 0.023 Uiso 1 1 calc R
H7B H 0.8425 0.1488 0.0466 0.023 Uiso 1 1 calc R
C8 C 0.44897(14) 0.04649(16) 0.11437(14) 0.0188(5) Uani 1 1 d .
H8A H 0.4236 -0.0274 0.1206 0.023 Uiso 1 1 calc R
H8B H 0.4150 0.0710 0.0463 0.023 Uiso 1 1 calc R
C9 C 0.93673(15) 0.25063(18) 0.23876(15) 0.0251(5) Uani 1 1 d .
H9 H 0.9103 0.1804 0.2566 0.030 Uiso 1 1 calc R
C10 C 0.95712(16) 0.32155(19) 0.33026(16) 0.0367(6) Uani 1 1 d .
H10A H 1.0055 0.2847 0.3860 0.055 Uiso 1 1 calc R
H10B H 0.8918 0.3350 0.3452 0.055 Uiso 1 1 calc R
H10C H 0.9871 0.3905 0.3183 0.055 Uiso 1 1 calc R
C11 C 1.03581(15) 0.22330(19) 0.21258(17) 0.0358(6) Uani 1 1 d .
H11A H 1.0657 0.2897 0.1948 0.054 Uiso 1 1 calc R
H11B H 1.0196 0.1731 0.1568 0.054 Uiso 1 1 calc R
H11C H 1.0857 0.1896 0.2693 0.054 Uiso 1 1 calc R
C12 C 0.88927(15) 0.38814(17) 0.05894(15) 0.0221(5) Uani 1 1 d .
H12 H 0.9426 0.3450 0.0392 0.026 Uiso 1 1 calc R
C13 C 0.94163(15) 0.48844(18) 0.11602(16) 0.0321(6) Uani 1 1 d .
H13A H 0.9668 0.5352 0.0724 0.048 Uiso 1 1 calc R
H13B H 1.0001 0.4659 0.1716 0.048 Uiso 1 1 calc R
H13C H 0.8914 0.5281 0.1405 0.048 Uiso 1 1 calc R
C14 C 0.80490(15) 0.42373(17) -0.03438(15) 0.0278(6) Uani 1 1 d .
H14A H 0.7500 0.4621 -0.0158 0.042 Uiso 1 1 calc R
H14B H 0.7757 0.3600 -0.0736 0.042 Uiso 1 1 calc R
H14C H 0.8353 0.4718 -0.0732 0.042 Uiso 1 1 calc R
C15 C 0.40642(15) 0.05435(17) 0.30424(14) 0.0211(5) Uani 1 1 d .
H15 H 0.3703 -0.0155 0.2810 0.025 Uiso 1 1 calc R
C16 C 0.51742(15) 0.02956(19) 0.36616(15) 0.0335(6) Uani 1 1 d .
H16A H 0.5546 0.0974 0.3876 0.050 Uiso 1 1 calc R
H16B H 0.5527 -0.0116 0.3267 0.050 Uiso 1 1 calc R
H16C H 0.5160 -0.0130 0.4238 0.050 Uiso 1 1 calc R
C17 C 0.34775(15) 0.11330(18) 0.36677(15) 0.0271(6) Uani 1 1 d .
H17A H 0.3547 0.0726 0.4274 0.041 Uiso 1 1 calc R
H17B H 0.2743 0.1191 0.3296 0.041 Uiso 1 1 calc R
H17C H 0.3768 0.1858 0.3831 0.041 Uiso 1 1 calc R
C18 C 0.27113(14) 0.16399(17) 0.13419(15) 0.0212(5) Uani 1 1 d .
H18 H 0.2427 0.2034 0.1820 0.025 Uiso 1 1 calc R
C19 C 0.26117(15) 0.23986(18) 0.04772(16) 0.0329(6) Uani 1 1 d .
H19A H 0.2805 0.2014 -0.0045 0.049 Uiso 1 1 calc R
H19B H 0.3072 0.3020 0.0693 0.049 Uiso 1 1 calc R
H19C H 0.1894 0.2650 0.0227 0.049 Uiso 1 1 calc R
C20 C 0.20491(15) 0.06102(17) 0.10365(16) 0.0288(6) Uani 1 1 d .
H20A H 0.1330 0.0814 0.0704 0.043 Uiso 1 1 calc R
H20B H 0.2075 0.0182 0.1623 0.043 Uiso 1 1 calc R
H20C H 0.2321 0.0181 0.0589 0.043 Uiso 1 1 calc R
C21 C 0.56095(14) 0.21636(16) 0.03657(14) 0.0214(5) Uani 1 1 d .
H21A H 0.5484 0.2048 -0.0341 0.032 Uiso 1 1 calc R
H21B H 0.6029 0.2816 0.0569 0.032 Uiso 1 1 calc R
H21C H 0.4946 0.2251 0.0507 0.032 Uiso 1 1 calc R

loop_
_atom_site_aniso_label
_atom_site_aniso_U_11
_atom_site_aniso_U_22
_atom_site_aniso_U_33
_atom_site_aniso_U_23
_atom_site_aniso_U_13
_atom_site_aniso_U_12
P1 0.0176(3) 0.0169(3) 0.0198(3) -0.0018(3) 0.0064(3) -0.0014(2)
P2 0.0160(3) 0.0182(3) 0.0230(3) -0.0003(3) 0.0049(3) -0.0009(2)
O1 0.0211(8) 0.0189(9) 0.0272(9) -0.0038(7) 0.0086(7) -0.0026(6)
O2 0.0189(8) 0.0217(9) 0.0298(9) -0.0014(7) 0.0113(7) 0.0005(7)
O3 0.0255(10) 0.0333(10) 0.0254(10) 0.0019(8) 0.0048(8) -0.0068(8)
C1 0.0184(12) 0.0164(12) 0.0130(11) -0.0032(9) 0.0031(9) 0.0006(9)
C2 0.0199(12) 0.0154(12) 0.0163(12) -0.0024(9) 0.0060(10) -0.0020(9)
C3 0.0151(12) 0.0217(13) 0.0261(13) -0.0020(10) 0.0054(10) 0.0021(9)
C4 0.0262(13) 0.0170(12) 0.0240(13) 0.0028(10) 0.0050(11) 0.0057(10)
C5 0.0265(13) 0.0165(12) 0.0214(13) -0.0014(10) 0.0105(11) -0.0021(10)
C6 0.0184(12) 0.0175(12) 0.0151(12) -0.0034(9) 0.0056(10) 0.0000(9)
C7 0.0191(12) 0.0209(12) 0.0186(12) -0.0015(10) 0.0054(10) -0.0001(9)
C8 0.0186(12) 0.0179(12) 0.0198(12) -0.0011(10) 0.0057(10) -0.0047(9)
C9 0.0197(12) 0.0262(14) 0.0265(14) 0.0017(11) 0.0022(11) -0.0015(10)
C10 0.0326(15) 0.0385(16) 0.0320(15) -0.0006(12) -0.0016(12) -0.0033(12)
C11 0.0208(13) 0.0375(16) 0.0470(17) 0.0059(13) 0.0066(12) 0.0085(11)
C12 0.0186(12) 0.0227(13) 0.0264(13) -0.0005(10) 0.0089(10) -0.0008(10)
C13 0.0298(14) 0.0271(15) 0.0400(16) -0.0007(12) 0.0111(12) -0.0060(11)
C14 0.0282(14) 0.0239(14) 0.0311(14) 0.0074(11) 0.0083(11) -0.0016(10)
C15 0.0237(13) 0.0203(13) 0.0199(13) -0.0010(10) 0.0074(10) -0.0021(10)
C16 0.0378(15) 0.0418(17) 0.0201(13) 0.0017(12) 0.0075(12) 0.0129(12)
C17 0.0234(13) 0.0351(15) 0.0235(13) -0.0005(11) 0.0083(11) -0.0019(11)
C18 0.0163(12) 0.0228(13) 0.0247(13) -0.0017(10) 0.0065(10) 0.0006(9)
C19 0.0280(14) 0.0329(15) 0.0345(15) 0.0075(12) 0.0039(12) 0.0037(11)
C20 0.0185(12) 0.0336(15) 0.0319(14) -0.0067(11) 0.0035(11) -0.0009(10)
C21 0.0189(12) 0.0200(13) 0.0245(13) 0.0008(10) 0.0049(10) -0.0013(9)

loop_
_atom_type_symbol
_atom_type_description
_atom_type_scat_dispersion_real
_atom_type_scat_dispersion_imag
_atom_type_scat_source
C C 0.0033 0.0016 'International Tables Vol C Tables 4.2.6.8 and 6.1.1.4'
H H 0.0000 0.0000 'International Tables Vol C Tables 4.2.6.8 and 6.1.1.4'
O O 0.0106 0.0060 'International Tables Vol C Tables 4.2.6.8 and 6.1.1.4'
P P 0.1023 0.0942 'International Tables Vol C Tables 4.2.6.8 and 6.1.1.4'

loop_
_geom_angle_atom_site_label_1
_geom_angle_atom_site_label_2
_geom_angle_atom_site_label_3
_geom_angle
O1 P1 C15 112.88(9)
O1 P1 C18 110.59(9)
C15 P1 C18 106.30(9)
O1 P1 C8 114.43(8)
C15 P1 C8 107.09(9)
C18 P1 C8 104.93(9)
O2 P2 C7 114.96(9)
O2 P2 C12 112.07(9)
C7 P2 C12 104.30(9)
O2 P2 C9 111.04(9)
C7 P2 C9 104.55(10)
C12 P2 C9 109.41(9)
H3AO O3 H3BO 104(2)
C6 C1 C2 119.05(18)
C6 C1 C21 121.02(17)
C2 C1 C21 119.81(18)
C3 C2 C1 119.31(19)
C3 C2 C7 119.28(18)
C1 C2 C7 121.37(18)
C4 C3 C2 121.52(19)
C4 C3 H3 119.2
C2 C3 H3 119.2
C3 C4 C5 119.8(2)
C3 C4 H4 120.1
C5 C4 H4 120.1
C4 C5 C6 120.33(19)
C4 C5 H5 119.8
C6 C5 H5 119.8
C5 C6 C1 120.01(18)
C5 C6 C8 118.09(18)
C1 C6 C8 121.84(18)
C2 C7 P2 115.43(13)
C2 C7 H7A 108.4
P2 C7 H7A 108.4
C2 C7 H7B 108.4
P2 C7 H7B 108.4
H7A C7 H7B 107.5
C6 C8 P1 116.89(13)
C6 C8 H8A 108.1
P1 C8 H8A 108.1
C6 C8 H8B 108.1
P1 C8 H8B 108.1
H8A C8 H8B 107.3
C10 C9 C11 112.52(17)
C10 C9 P2 112.43(15)
C11 C9 P2 113.71(15)
C10 C9 H9 105.8
C11 C9 H9 105.8
P2 C9 H9 105.8
C9 C10 H10A 109.5
C9 C10 H10B 109.5
H10A C10 H10B 109.5
C9 C10 H10C 109.5
H10A C10 H10C 109.5
H10B C10 H10C 109.5
C9 C11 H11A 109.5
C9 C11 H11B 109.5
H11A C11 H11B 109.5
C9 C11 H11C 109.5
H11A C11 H11C 109.5
H11B C11 H11C 109.5
C13 C12 C14 109.53(18)
C13 C12 P2 110.63(14)
C14 C12 P2 110.28(13)
C13 C12 H12 108.8
C14 C12 H12 108.8
P2 C12 H12 108.8
C12 C13 H13A 109.5
C12 C13 H13B 109.5
H13A C13 H13B 109.5
C12 C13 H13C 109.5
H13A C13 H13C 109.5
H13B C13 H13C 109.5
C12 C14 H14A 109.5
C12 C14 H14B 109.5
H14A C14 H14B 109.5
C12 C14 H14C 109.5
H14A C14 H14C 109.5
H14B C14 H14C 109.5
C16 C15 C17 110.23(17)
C16 C15 P1 110.61(13)
C17 C15 P1 110.46(14)
C16 C15 H15 108.5
C17 C15 H15 108.5
P1 C15 H15 108.5
C15 C16 H16A 109.5
C15 C16 H16B 109.5
H16A C16 H16B 109.5
C15 C16 H16C 109.5
H16A C16 H16C 109.5
H16B C16 H16C 109.5
C15 C17 H17A 109.5
C15 C17 H17B 109.5
H17A C17 H17B 109.5
C15 C17 H17C 109.5
H17A C17 H17C 109.5
H17B C17 H17C 109.5
C19 C18 C20 112.02(18)
C19 C18 P1 111.32(14)
C20 C18 P1 112.85(15)
C19 C18 H18 106.7
C20 C18 H18 106.7
P1 C18 H18 106.7
C18 C19 H19A 109.5
C18 C19 H19B 109.5
H19A C19 H19B 109.5
C18 C19 H19C 109.5
H19A C19 H19C 109.5
H19B C19 H19C 109.5
C18 C20 H20A 109.5
C18 C20 H20B 109.5
H20A C20 H20B 109.5
C18 C20 H20C 109.5
H20A C20 H20C 109.5
H20B C20 H20C 109.5
C1 C21 H21A 109.5
C1 C21 H21B 109.5
H21A C21 H21B 109.5
C1 C21 H21C 109.5
H21A C21 H21C 109.5
H21B C21 H21C 109.5

loop_
_geom_bond_atom_site_label_1
_geom_bond_atom_site_label_2
_geom_bond_distance
P1 O1 1.4978(14)
P1 C15 1.810(2)
P1 C18 1.8208(19)
P1 C8 1.8249(19)
P2 O2 1.4867(13)
P2 C7 1.812(2)
P2 C12 1.824(2)
P2 C9 1.829(2)
O3 H3AO 0.921(15)
O3 H3BO 0.881(15)
C1 C6 1.404(3)
C1 C2 1.407(2)
C1 C21 1.509(3)
C2 C3 1.391(3)
C2 C7 1.520(2)
C3 C4 1.374(3)
C3 H3 0.9500
C4 C5 1.382(2)
C4 H4 0.9500
C5 C6 1.398(3)
C5 H5 0.9500
C6 C8 1.522(2)
C7 H7A 0.9900
C7 H7B 0.9900
C8 H8A 0.9900
C8 H8B 0.9900
C9 C10 1.527(3)
C9 C11 1.528(3)
C9 H9 1.0000
C10 H10A 0.9800
C10 H10B 0.9800
C10 H10C 0.9800
C11 H11A 0.9800
C11 H11B 0.9800
C11 H11C 0.9800
C12 C13 1.537(3)
C12 C14 1.539(3)
C12 H12 1.0000
C13 H13A 0.9800
C13 H13B 0.9800
C13 H13C 0.9800
C14 H14A 0.9800
C14 H14B 0.9800
C14 H14C 0.9800
C15 C16 1.531(2)
C15 C17 1.538(2)
C15 H15 1.0000
C16 H16A 0.9800
C16 H16B 0.9800
C16 H16C 0.9800
C17 H17A 0.9800
C17 H17B 0.9800
C17 H17C 0.9800
C18 C19 1.522(3)
C18 C20 1.544(3)
C18 H18 1.0000
C19 H19A 0.9800
C19 H19B 0.9800
C19 H19C 0.9800
C20 H20A 0.9800
C20 H20B 0.9800
C20 H20C 0.9800
C21 H21A 0.9800
C21 H21B 0.9800
C21 H21C 0.9800

loop_
_geom_hbond_atom_site_label_D
_geom_hbond_atom_site_label_H
_geom_hbond_atom_site_label_A
_geom_hbond_distance_DH
_geom_hbond_distance_HA
_geom_hbond_distance_DA
_geom_hbond_angle_DHA
_geom_hbond_site_symmetry_A
C5 H5 O1 0.95 2.42 3.347(2) 166 2_645
C15 H15 O2 1.00 2.50 3.304(2) 137 2_645
C7 H7A O3 0.99 2.40 3.305(3) 152 4_565
C21 H21B O2 0.98 2.44 3.304(2) 147 .
O3 H3AO O2 0.921(15) 1.925(16) 2.842(2) 174(2) .
O3 H3BO O1 0.881(15) 1.884(16) 2.763(2) 175(2) .

loop_
_geom_torsion_atom_site_label_1
_geom_torsion_atom_site_label_2
_geom_torsion_atom_site_label_3
_geom_torsion_atom_site_label_4
_geom_torsion
C6 C1 C2 C3 -1.3(3)
C21 C1 C2 C3 -177.49(18)
C6 C1 C2 C7 176.20(17)
C21 C1 C2 C7 0.0(3)
C1 C2 C3 C4 1.1(3)
C7 C2 C3 C4 -176.46(18)
C2 C3 C4 C5 0.0(3)
C3 C4 C5 C6 -0.8(3)
C4 C5 C6 C1 0.6(3)
C4 C5 C6 C8 177.61(18)
C2 C1 C6 C5 0.5(3)
C21 C1 C6 C5 176.60(18)
C2 C1 C6 C8 -176.40(17)
C21 C1 C6 C8 -0.3(3)
C3 C2 C7 P2 -97.4(2)
C1 C2 C7 P2 85.0(2)
O2 P2 C7 C2 -52.08(17)
C12 P2 C7 C2 -175.20(14)
C9 P2 C7 C2 69.93(16)
C5 C6 C8 P1 102.8(2)
C1 C6 C8 P1 -80.2(2)
O1 P1 C8 C6 37.39(18)
C15 P1 C8 C6 -88.52(16)
C18 P1 C8 C6 158.79(15)
O2 P2 C9 C10 -30.82(18)
C7 P2 C9 C10 -155.37(15)
C12 P2 C9 C10 93.40(16)
O2 P2 C9 C11 -160.16(15)
C7 P2 C9 C11 75.30(17)
C12 P2 C9 C11 -35.93(19)
O2 P2 C12 C13 58.74(16)
C7 P2 C12 C13 -176.28(14)
C9 P2 C12 C13 -64.89(17)
O2 P2 C12 C14 -62.59(16)
C7 P2 C12 C14 62.39(16)
C9 P2 C12 C14 173.79(14)
O1 P1 C15 C16 -55.84(17)
C18 P1 C15 C16 -177.25(14)
C8 P1 C15 C16 71.00(16)
O1 P1 C15 C17 66.49(16)
C18 P1 C15 C17 -54.93(16)
C8 P1 C15 C17 -166.68(13)
O1 P1 C18 C19 52.10(17)
C15 P1 C18 C19 174.96(15)
C8 P1 C18 C19 -71.79(16)
O1 P1 C18 C20 179.05(14)
C15 P1 C18 C20 -58.09(17)
C8 P1 C18 C20 55.17(17)

loop_
_cod_related_entry_id
_cod_related_entry_database
_cod_related_entry_code
1 ChemSpider 30659718
